data_1528385
loop_
_publ_author_name
'Bruno, E.'
'Carbonin, S.'
'Molin, G.'

_publ_section_title
;
 Crystal structures of Ca-rich Clinopyroxenes on the Ca Mg Si2 O6 - Mg2
 Si2 O6 join
;
_journal_name_full
;
TMPM. Tschermaks Mineralogische und Petrographische Mitteilungen (1979-)
;
_journal_page_first 223
_journal_page_last 240
_journal_volume 29
_journal_year 1982
_chemical_formula_sum 'Ca0.89 Mg1.11 O6 Si1.98'
_chemical_name_systematic 'Ca.89 Mg1.11 Si1.98 O6'
_space_group_IT_number 15
_symmetry_space_group_name_Hall '-C 2yc'
_symmetry_space_group_name_H-M 'C 1 2/c 1'
_cell_angle_alpha 90
_cell_angle_beta 106.08
_cell_angle_gamma 90
_cell_formula_units_Z 4
_cell_length_a 9.738
_cell_length_b 8.918
_cell_length_c 5.248
_cell_volume 437.924
_citation_journal_id_ASTM TTMMDZ
_cod_data_source_file Bruno_TTMMDZ_1982_473.cif
_cod_data_source_block Ca0.89Mg1.11O6Si1.98
_cod_original_cell_volume 437.9236
_cod_database_code 1528385

loop_
_symmetry_equiv_pos_as_xyz
x,y,z
-x,y,-z+1/2
-x,-y,-z
x,-y,z-1/2
x+1/2,y+1/2,z
-x+1/2,y+1/2,-z+1/2
-x+1/2,-y+1/2,-z
x+1/2,-y+1/2,z-1/2

loop_
_atom_site_label
_atom_site_type_symbol
_atom_site_fract_x
_atom_site_fract_y
_atom_site_fract_z
_atom_site_occupancy
_atom_site_U_iso_or_equiv
Ca1 Ca+2 0 0.3 0.25 0.87 0.0
Mg1 Mg+2 0 0.3 0.25 0.09 0.0
O1 O-2 0.3507 0.0186 -0.0037 1 0.0
Si1 Si+4 0.2872 0.0932 0.2318 1 0.0
O2 O-2 0.3623 0.2492 0.3225 1 0.0
Mg3 Mg+2 0 0.2227 0.25 0.04 0.0
O3 O-2 0.1162 0.0877 0.1432 1 0.0
Mg2 Mg+2 0 0.9079 0.25 1 0.0
